data_4508178
loop_
_publ_author_name
'Zhang, Zhe'
'Ma, Jian-Fang'
'Liu, Ying-Ying'
'Kan, Wei-Qiu'
'Yang, Jin'

_publ_section_title
;
 A Series of Coordination Polymers Constructed from a Multidentate N-Donor
 Ligand and Varied Carboxylate Anions: Syntheses, Structures, and
 Luminescent Properties
;
_journal_issue 10
_journal_name_full 'Crystal Growth &amp; Design'
_journal_page_first 4338
_journal_paper_doi 10.1021/cg400680r
_journal_volume 13
_journal_year 2013
_chemical_formula_moiety 'C42 H44 N18 O18 Zn2'
_chemical_formula_sum 'C42 H44 N18 O18 Zn2'
_chemical_formula_weight 1219.69
_chemical_name_systematic
;
 ?
;
_space_group_IT_number 13
_symmetry_cell_setting monoclinic
_symmetry_space_group_name_Hall '-P 2yac'
_symmetry_space_group_name_H-M 'P 1 2/n 1'
_atom_sites_solution_hydrogens geom
_atom_sites_solution_primary direct
_atom_sites_solution_secondary difmap
_audit_creation_method SHELXL-97
_cell_angle_alpha 90.00
_cell_angle_beta 98.758(5)
_cell_angle_gamma 90.00
_cell_formula_units_Z 2
_cell_length_a 13.2860(9)
_cell_length_b 10.0240(5)
_cell_length_c 17.4370(10)
_cell_measurement_reflns_used 1420
_cell_measurement_temperature 293(2)
_cell_measurement_theta_max 29.2387
_cell_measurement_theta_min 2.9082
_cell_volume 2295.2(2)
_computing_cell_refinement CrysAlis
_computing_data_collection 'CrysAlis (Oxford Diffraction, 2006)'
_computing_data_reduction CrysAlis
_computing_structure_refinement 'SHELXL-97 (Sheldrick, 1997)'
_computing_structure_solution 'SHELXS-97 (Sheldrick, 1997)'
_diffrn_ambient_temperature 293(2)
_diffrn_detector_area_resol_mean 10.0
_diffrn_measured_fraction_theta_full 0.995
_diffrn_measured_fraction_theta_max 0.995
_diffrn_measurement_device_type 'Oxford Diffraction Gemini R Ultra'
_diffrn_measurement_method '\w scan'
_diffrn_radiation_monochromator graphite
_diffrn_radiation_source 'fine-focus sealed tube'
_diffrn_radiation_type MoK\a
_diffrn_radiation_wavelength 0.71069
_diffrn_reflns_av_R_equivalents 0.0692
_diffrn_reflns_av_sigmaI/netI 0.1047
_diffrn_reflns_limit_h_max 14
_diffrn_reflns_limit_h_min -16
_diffrn_reflns_limit_k_max 8
_diffrn_reflns_limit_k_min -12
_diffrn_reflns_limit_l_max 21
_diffrn_reflns_limit_l_min -13
_diffrn_reflns_number 8490
_diffrn_reflns_theta_full 25.35
_diffrn_reflns_theta_max 25.35
_diffrn_reflns_theta_min 2.91
_exptl_absorpt_coefficient_mu 1.147
_exptl_absorpt_correction_T_max 0.8746
_exptl_absorpt_correction_T_min 0.8467
_exptl_absorpt_correction_type multi-scan
_exptl_absorpt_process_details
;
CrysAlis (Oxford Diffraction, 2006)
;
_exptl_crystal_colour yellow
_exptl_crystal_density_diffrn 1.765
_exptl_crystal_density_method 'not measured'
_exptl_crystal_description block
_exptl_crystal_F_000 1252
_exptl_crystal_size_max 0.15
_exptl_crystal_size_mid 0.13
_exptl_crystal_size_min 0.12
_refine_diff_density_max 0.526
_refine_diff_density_min -0.568
_refine_diff_density_rms 0.090
_refine_ls_extinction_method none
_refine_ls_goodness_of_fit_ref 1.021
_refine_ls_hydrogen_treatment constr
_refine_ls_matrix_type full
_refine_ls_number_parameters 361
_refine_ls_number_reflns 4173
_refine_ls_number_restraints 1
_refine_ls_restrained_S_all 1.021
_refine_ls_R_factor_all 0.1235
_refine_ls_R_factor_gt 0.0647
_refine_ls_shift/su_max 0.001
_refine_ls_shift/su_mean 0.000
_refine_ls_structure_factor_coef Fsqd
_refine_ls_weighting_details 'calc w=1/[\s^2^(Fo^2^)+(0.0433P)^2^+0.0000P] where P=(Fo^2^+2Fc^2^)/3'
_refine_ls_weighting_scheme calc
_refine_ls_wR_factor_gt 0.1071
_refine_ls_wR_factor_ref 0.1274
_reflns_number_gt 2531
_reflns_number_total 4173
_reflns_threshold_expression >2\s(I)
_cod_data_source_file cg400680r_si_002.cif
_cod_data_source_block Compound-2
_cod_original_sg_symbol_Hall '-P 2yac '
_cod_original_sg_symbol_H-M 'P 2/n'
_cod_database_code 4508178

loop_
_symmetry_equiv_pos_as_xyz
'x, y, z'
'-x+1/2, y, -z+1/2'
'-x, -y, -z'
'x-1/2, -y, z-1/2'

loop_
_atom_site_label
_atom_site_type_symbol
_atom_site_fract_x
_atom_site_fract_y
_atom_site_fract_z
_atom_site_U_iso_or_equiv
_atom_site_adp_type
_atom_site_occupancy
_atom_site_symmetry_multiplicity
_atom_site_calc_flag
_atom_site_refinement_flags
Zn1 Zn 0.65695(5) 0.82808(6) 0.56896(3) 0.0270(2) Uani 1 1 d .
C1 C 0.6978(4) 1.0518(5) 0.2505(2) 0.0225(12) Uani 1 1 d .
C2 C 0.6442(4) 1.1738(5) 0.2503(2) 0.0228(11) Uani 1 1 d .
C3 C 0.6974(4) 1.2931(4) 0.2489(2) 0.0223(12) Uani 1 1 d .
C4 C 0.6413(4) 0.9206(5) 0.2479(3) 0.0306(13) Uani 1 1 d .
H4A H 0.5713 0.9348 0.2242 0.037 Uiso 1 1 calc R
H4B H 0.6719 0.8586 0.2155 0.037 Uiso 1 1 calc R
C5 C 0.6653(4) 0.9080(5) 0.3954(3) 0.0358(14) Uani 1 1 d .
H5 H 0.6890 0.9941 0.4070 0.043 Uiso 1 1 calc R
C6 C 0.6143(5) 0.7137(5) 0.4022(3) 0.0400(15) Uani 1 1 d .
H6 H 0.5951 0.6335 0.4225 0.048 Uiso 1 1 calc R
C7 C 0.5329(4) 1.1698(6) 0.2596(3) 0.0310(12) Uani 1 1 d .
H7A H 0.5209 1.0911 0.2893 0.037 Uiso 1 1 calc R
H7B H 0.5177 1.2473 0.2891 0.037 Uiso 1 1 calc R
C8 C 0.3638(4) 1.1942(5) 0.1746(3) 0.0328(13) Uani 1 1 d .
H8 H 0.3291 1.2289 0.2125 0.039 Uiso 1 1 calc R
C9 C 0.3991(5) 1.1154(6) 0.0733(3) 0.0424(15) Uani 1 1 d .
H9 H 0.3919 1.0845 0.0225 0.051 Uiso 1 1 calc R
C10 C 0.6398(5) 1.4262(5) 0.2410(3) 0.0363(15) Uani 1 1 d .
H10A H 0.5713 1.4132 0.2526 0.044 Uiso 1 1 calc R
H10B H 0.6741 1.4899 0.2779 0.044 Uiso 1 1 calc R
C11 C 0.6131(5) 1.4162(6) 0.0965(3) 0.0488(17) Uani 1 1 d D
H11 H 0.5969 1.3261 0.0915 0.059 Uiso 1 1 calc R
C12 C 0.6423(6) 1.6115(6) 0.0736(4) 0.0577(19) Uani 1 1 d D
H12 H 0.6511 1.6897 0.0467 0.069 Uiso 1 1 calc R
C13 C 0.6333(4) 0.4357(5) 0.6546(3) 0.0273(12) Uani 1 1 d .
C14 C 0.6392(4) 0.3087(5) 0.6227(3) 0.0305(13) Uani 1 1 d .
H14 H 0.6465 0.3001 0.5708 0.037 Uiso 1 1 calc R
C15 C 0.6342(4) 0.1951(5) 0.6676(3) 0.0279(12) Uani 1 1 d .
C16 C 0.6231(4) 0.2079(5) 0.7440(3) 0.0325(14) Uani 1 1 d .
H16 H 0.6210 0.1319 0.7743 0.039 Uiso 1 1 calc R
C17 C 0.6147(4) 0.3329(5) 0.7770(3) 0.0293(12) Uani 1 1 d .
C18 C 0.6221(4) 0.4451(5) 0.7317(3) 0.0298(13) Uani 1 1 d .
H18 H 0.6193 0.5291 0.7540 0.036 Uiso 1 1 calc R
C19 C 0.6437(4) 0.5573(5) 0.6068(3) 0.0309(13) Uani 1 1 d .
C20 C 0.6435(4) 0.0588(5) 0.6332(3) 0.0295(13) Uani 1 1 d .
C21 C 0.6051(5) 0.3439(6) 0.8602(3) 0.0408(15) Uani 1 1 d .
N1 N 0.6507(3) 0.8178(4) 0.4482(2) 0.0275(10) Uani 1 1 d .
N2 N 0.6081(4) 0.7337(4) 0.3279(2) 0.0409(13) Uani 1 1 d .
N3 N 0.6422(3) 0.8609(4) 0.3245(2) 0.0272(10) Uani 1 1 d .
N4 N 0.3210(3) 1.1655(4) 0.1035(2) 0.0285(10) Uani 1 1 d .
N5 N 0.4625(3) 1.1675(4) 0.1856(2) 0.0265(10) Uani 1 1 d .
N6 N 0.4876(4) 1.1120(5) 0.1199(3) 0.0449(13) Uani 1 1 d .
N7 N 0.6171(4) 1.4980(5) 0.0380(3) 0.0474(13) Uani 1 1 d .
N8 N 0.6348(4) 1.4787(4) 0.1623(2) 0.0326(11) Uani 1 1 d .
N9 N 0.6541(5) 1.6074(5) 0.1491(3) 0.0614(17) Uani 1 1 d .
O1 O 0.6506(4) 0.5444(4) 0.5372(2) 0.0615(14) Uani 1 1 d .
O2 O 0.6455(3) 0.6694(3) 0.63982(19) 0.0369(9) Uani 1 1 d .
O3 O 0.6468(3) 0.0479(3) 0.5612(2) 0.0382(10) Uani 1 1 d .
O4 O 0.6482(3) -0.0408(3) 0.6758(2) 0.0415(10) Uani 1 1 d .
O5 O 0.5963(4) 0.2455(4) 0.8997(2) 0.0652(14) Uani 1 1 d .
O6 O 0.6065(3) 0.4658(4) 0.8859(2) 0.0498(12) Uani 1 1 d .
H6A H 0.6032 0.4707 0.9478 0.075 Uiso 1 1 d R
O1W O 0.4935(3) 0.8344(4) 0.5530(2) 0.0415(10) Uani 1 1 d .
H1A H 0.4538 0.8678 0.5157 0.062 Uiso 1 1 d R
H1B H 0.4649 0.7615 0.5623 0.062 Uiso 1 1 d R
O2W O 0.3613(4) 0.6397(4) 0.5817(2) 0.0607(13) Uani 1 1 d .
O3W O 0.7108(5) 0.1576(5) 1.0332(3) 0.106(2) Uani 1 1 d .
H3A H 0.6767 0.1983 0.9952 0.160 Uiso 1 1 d R
H3B H 0.6649 0.1306 1.0591 0.160 Uiso 1 1 d R

loop_
_atom_site_aniso_label
_atom_site_aniso_U_11
_atom_site_aniso_U_22
_atom_site_aniso_U_33
_atom_site_aniso_U_23
_atom_site_aniso_U_13
_atom_site_aniso_U_12
Zn1 0.0307(4) 0.0227(3) 0.0261(3) 0.0006(3) 0.0000(2) -0.0001(3)
C1 0.021(3) 0.033(3) 0.013(2) 0.003(2) 0.002(2) -0.010(2)
C2 0.016(3) 0.035(3) 0.016(2) 0.002(2) -0.0006(19) 0.002(3)
C3 0.026(3) 0.026(3) 0.014(3) 0.000(2) 0.002(2) 0.006(2)
C4 0.036(4) 0.035(3) 0.020(3) 0.001(2) 0.001(2) -0.008(3)
C5 0.048(4) 0.027(3) 0.030(3) 0.000(3) -0.005(3) -0.003(3)
C6 0.059(5) 0.029(3) 0.030(3) 0.005(2) 0.001(3) -0.006(3)
C7 0.020(3) 0.048(3) 0.024(3) 0.003(2) -0.001(2) -0.003(3)
C8 0.025(4) 0.037(3) 0.035(3) -0.004(2) 0.004(2) 0.002(3)
C9 0.044(4) 0.055(4) 0.024(3) -0.007(3) -0.009(3) -0.002(3)
C10 0.043(4) 0.036(3) 0.030(3) 0.004(2) 0.006(3) 0.005(3)
C11 0.066(5) 0.048(4) 0.031(4) -0.002(3) 0.003(3) -0.007(3)
C12 0.078(6) 0.049(4) 0.042(4) 0.020(3) -0.004(3) -0.008(4)
C13 0.029(4) 0.023(3) 0.029(3) 0.001(2) 0.003(2) -0.001(3)
C14 0.034(4) 0.030(3) 0.026(3) -0.004(2) 0.003(2) 0.003(3)
C15 0.030(3) 0.024(3) 0.028(3) 0.003(2) 0.000(2) 0.000(2)
C16 0.035(4) 0.023(3) 0.039(3) 0.008(2) 0.004(3) -0.001(2)
C17 0.033(3) 0.032(3) 0.023(3) 0.000(2) 0.002(2) -0.001(3)
C18 0.031(4) 0.018(3) 0.040(3) -0.004(2) 0.004(3) 0.002(2)
C19 0.032(4) 0.028(3) 0.032(3) 0.006(3) 0.002(2) 0.000(3)
C20 0.022(3) 0.030(3) 0.036(3) -0.006(3) 0.001(2) 0.002(3)
C21 0.048(4) 0.038(4) 0.038(3) 0.006(3) 0.010(3) 0.008(3)
N1 0.039(3) 0.022(2) 0.021(2) -0.0016(19) 0.0045(19) -0.004(2)
N2 0.064(4) 0.027(2) 0.030(3) 0.001(2) -0.001(2) -0.005(3)
N3 0.032(3) 0.025(2) 0.024(2) 0.0010(18) 0.0023(19) -0.002(2)
N4 0.023(3) 0.028(2) 0.035(3) 0.000(2) 0.005(2) 0.003(2)
N5 0.021(3) 0.036(2) 0.023(2) 0.0013(19) 0.0012(18) -0.003(2)
N6 0.035(3) 0.072(4) 0.026(3) -0.007(2) 0.002(2) 0.006(3)
N7 0.049(4) 0.061(4) 0.031(3) 0.001(3) 0.003(2) 0.002(3)
N8 0.040(3) 0.031(2) 0.024(2) 0.000(2) -0.002(2) 0.003(2)
N9 0.096(5) 0.040(3) 0.043(3) 0.008(2) -0.007(3) -0.005(3)
O1 0.114(5) 0.041(3) 0.031(2) 0.0064(19) 0.014(2) 0.000(3)
O2 0.049(3) 0.0195(18) 0.041(2) 0.0030(17) 0.0049(18) -0.0033(19)
O3 0.044(3) 0.029(2) 0.040(2) -0.0087(17) 0.0023(18) 0.0021(19)
O4 0.048(3) 0.027(2) 0.049(2) 0.0058(18) 0.007(2) -0.0016(19)
O5 0.103(4) 0.050(3) 0.047(3) 0.012(2) 0.025(3) 0.005(3)
O6 0.077(4) 0.040(2) 0.034(2) -0.0083(18) 0.010(2) 0.001(2)
O1W 0.031(2) 0.045(2) 0.046(2) 0.0089(18) -0.0012(17) -0.004(2)
O2W 0.084(4) 0.059(3) 0.040(3) -0.002(2) 0.011(2) -0.023(3)
O3W 0.116(5) 0.069(4) 0.114(4) -0.007(3) -0.049(3) 0.037(4)

loop_
_atom_type_symbol
_atom_type_description
_atom_type_scat_dispersion_real
_atom_type_scat_dispersion_imag
_atom_type_scat_source
C C 0.0033 0.0016 'International Tables Vol C Tables 4.2.6.8 and 6.1.1.4'
H H 0.0000 0.0000 'International Tables Vol C Tables 4.2.6.8 and 6.1.1.4'
N N 0.0061 0.0033 'International Tables Vol C Tables 4.2.6.8 and 6.1.1.4'
O O 0.0106 0.0060 'International Tables Vol C Tables 4.2.6.8 and 6.1.1.4'
Zn Zn 0.2839 1.4301 'International Tables Vol C Tables 4.2.6.8 and 6.1.1.4'

loop_
_geom_angle_atom_site_label_1
_geom_angle_atom_site_label_2
_geom_angle_atom_site_label_3
_geom_angle
_geom_angle_site_symmetry_1
_geom_angle_site_symmetry_3
O2 Zn1 N1 125.20(14) . .
O2 Zn1 O1W 86.23(14) . .
N1 Zn1 O1W 89.22(15) . .
O2 Zn1 N4 91.10(15) . 4_676
N1 Zn1 N4 99.48(16) . 4_676
O1W Zn1 N4 170.81(15) . 4_676
O2 Zn1 O3 143.82(14) . 1_565
N1 Zn1 O3 89.69(14) . 1_565
O1W Zn1 O3 84.93(14) . 1_565
N4 Zn1 O3 92.11(15) 4_676 1_565
O2 Zn1 O4 86.39(13) . 1_565
N1 Zn1 O4 147.47(14) . 1_565
O1W Zn1 O4 85.04(14) . 1_565
N4 Zn1 O4 86.01(14) 4_676 1_565
O3 Zn1 O4 57.94(12) 1_565 1_565
O2 Zn1 C20 114.81(16) . 1_565
N1 Zn1 C20 118.91(16) . 1_565
O1W Zn1 C20 83.96(16) . 1_565
N4 Zn1 C20 89.20(16) 4_676 1_565
O3 Zn1 C20 29.30(13) 1_565 1_565
O4 Zn1 C20 28.64(14) 1_565 1_565
C1 C1 C2 120.2(3) 2_655 .
C1 C1 C4 119.4(3) 2_655 .
C2 C1 C4 120.3(5) . .
C3 C2 C1 119.1(4) . .
C3 C2 C7 122.2(5) . .
C1 C2 C7 118.5(5) . .
C2 C3 C3 120.7(3) . 2_655
C2 C3 C10 120.1(5) . .
C3 C3 C10 119.2(3) 2_655 .
N3 C4 C1 113.2(4) . .
N3 C4 H4A 108.9 . .
C1 C4 H4A 108.9 . .
N3 C4 H4B 108.9 . .
C1 C4 H4B 108.9 . .
H4A C4 H4B 107.7 . .
N3 C5 N1 111.7(5) . .
N3 C5 H5 124.1 . .
N1 C5 H5 124.1 . .
N2 C6 N1 115.6(4) . .
N2 C6 H6 122.2 . .
N1 C6 H6 122.2 . .
N5 C7 C2 114.0(4) . .
N5 C7 H7A 108.8 . .
C2 C7 H7A 108.8 . .
N5 C7 H7B 108.8 . .
C2 C7 H7B 108.8 . .
H7A C7 H7B 107.6 . .
N4 C8 N5 111.7(5) . .
N4 C8 H8 124.1 . .
N5 C8 H8 124.1 . .
N6 C9 N4 116.1(5) . .
N6 C9 H9 122.0 . .
N4 C9 H9 122.0 . .
N8 C10 C3 110.3(4) . .
N8 C10 H10A 109.6 . .
C3 C10 H10A 109.6 . .
N8 C10 H10B 109.6 . .
C3 C10 H10B 109.6 . .
H10A C10 H10B 108.1 . .
N8 C11 N7 110.8(5) . .
N8 C11 H11 124.6 . .
N7 C11 H11 124.6 . .
N9 C12 N7 115.6(5) . .
N9 C12 H12 122.2 . .
N7 C12 H12 122.2 . .
C18 C13 C14 118.1(4) . .
C18 C13 C19 121.4(4) . .
C14 C13 C19 120.4(5) . .
C15 C14 C13 120.9(5) . .
C15 C14 H14 119.6 . .
C13 C14 H14 119.6 . .
C16 C15 C14 119.5(4) . .
C16 C15 C20 120.0(4) . .
C14 C15 C20 120.4(5) . .
C15 C16 C17 120.9(4) . .
C15 C16 H16 119.5 . .
C17 C16 H16 119.5 . .
C18 C17 C16 118.6(4) . .
C18 C17 C21 121.5(5) . .
C16 C17 C21 119.8(5) . .
C13 C18 C17 121.9(4) . .
C13 C18 H18 119.1 . .
C17 C18 H18 119.1 . .
O1 C19 O2 122.8(5) . .
O1 C19 C13 119.3(5) . .
O2 C19 C13 118.0(5) . .
O4 C20 O3 121.2(5) . .
O4 C20 C15 119.4(5) . .
O3 C20 C15 119.4(4) . .
O4 C20 Zn1 62.6(3) . 1_545
O3 C20 Zn1 58.6(2) . 1_545
C15 C20 Zn1 177.8(4) . 1_545
O5 C21 O6 124.3(5) . .
O5 C21 C17 121.6(5) . .
O6 C21 C17 114.2(5) . .
C5 N1 C6 101.0(4) . .
C5 N1 Zn1 132.6(3) . .
C6 N1 Zn1 125.9(3) . .
C6 N2 N3 102.5(4) . .
C5 N3 N2 109.2(4) . .
C5 N3 C4 132.8(4) . .
N2 N3 C4 117.9(4) . .
C8 N4 C9 101.7(5) . .
C8 N4 Zn1 121.8(4) . 4_575
C9 N4 Zn1 135.3(4) . 4_575
C8 N5 N6 109.0(4) . .
C8 N5 C7 127.3(4) . .
N6 N5 C7 122.6(4) . .
C9 N6 N5 101.4(5) . .
C12 N7 C11 102.1(5) . .
C11 N8 N9 109.6(4) . .
C11 N8 C10 128.8(5) . .
N9 N8 C10 121.6(4) . .
C12 N9 N8 101.9(4) . .
C19 O2 Zn1 114.7(3) . .
C20 O3 Zn1 92.1(3) . 1_545
C20 O4 Zn1 88.8(3) . 1_545
C21 O6 H6A 112.5 . .
Zn1 O1W H1A 127.9 . .
Zn1 O1W H1B 115.0 . .
H1A O1W H1B 104.1 . .
H3A O3W H3B 103.1 . .

loop_
_geom_bond_atom_site_label_1
_geom_bond_atom_site_label_2
_geom_bond_distance
_geom_bond_site_symmetry_2
Zn1 O2 2.034(3) .
Zn1 N1 2.097(4) .
Zn1 O1W 2.148(4) .
Zn1 N4 2.172(4) 4_676
Zn1 O3 2.210(3) 1_565
Zn1 O4 2.298(4) 1_565
Zn1 C20 2.587(5) 1_565
C1 C1 1.389(10) 2_655
C1 C2 1.414(7) .
C1 C4 1.512(6) .
C2 C3 1.391(7) .
C2 C7 1.513(6) .
C3 C3 1.392(10) 2_655
C3 C10 1.534(7) .
C4 N3 1.462(5) .
C4 H4A 0.9700 .
C4 H4B 0.9700 .
C5 N3 1.315(6) .
C5 N1 1.326(6) .
C5 H5 0.9300 .
C6 N2 1.301(6) .
C6 N1 1.359(6) .
C6 H6 0.9300 .
C7 N5 1.474(6) .
C7 H7A 0.9700 .
C7 H7B 0.9700 .
C8 N4 1.314(6) .
C8 N5 1.323(6) .
C8 H8 0.9300 .
C9 N6 1.324(7) .
C9 N4 1.332(7) .
C9 H9 0.9300 .
C10 N8 1.462(6) .
C10 H10A 0.9700 .
C10 H10B 0.9700 .
C11 N8 1.300(6) .
C11 N7 1.317(7) .
C11 H11 0.9300 .
C12 N9 1.303(7) .
C12 N7 1.315(7) .
C12 H12 0.9300 .
C13 C18 1.378(6) .
C13 C14 1.396(7) .
C13 C19 1.495(7) .
C14 C15 1.388(7) .
C14 H14 0.9300 .
C15 C16 1.370(6) .
C15 C20 1.505(7) .
C16 C17 1.390(7) .
C16 H16 0.9300 .
C17 C18 1.386(7) .
C17 C21 1.480(7) .
C18 H18 0.9300 .
C19 O1 1.238(6) .
C19 O2 1.261(6) .
C20 O4 1.241(6) .
C20 O3 1.267(6) .
C20 Zn1 2.587(5) 1_545
C21 O5 1.219(6) .
C21 O6 1.300(6) .
N2 N3 1.358(6) .
N4 Zn1 2.172(4) 4_575
N5 N6 1.360(5) .
N8 N9 1.342(6) .
O3 Zn1 2.210(3) 1_545
O4 Zn1 2.298(4) 1_545
O6 H6A 1.0874 .
O1W H1A 0.8416 .
O1W H1B 0.8509 .
O3W H3A 0.8490 .
O3W H3B 0.8566 .

loop_
_geom_torsion_atom_site_label_1
_geom_torsion_atom_site_label_2
_geom_torsion_atom_site_label_3
_geom_torsion_atom_site_label_4
_geom_torsion
_geom_torsion_site_symmetry_1
_geom_torsion_site_symmetry_4
C1 C1 C2 C3 0.2(7) 2_655 .
C4 C1 C2 C3 -176.9(4) . .
C1 C1 C2 C7 -173.9(5) 2_655 .
C4 C1 C2 C7 9.0(6) . .
C1 C2 C3 C3 -2.9(7) . 2_655
C7 C2 C3 C3 171.0(5) . 2_655
C1 C2 C3 C10 174.3(4) . .
C7 C2 C3 C10 -11.8(6) . .
C1 C1 C4 N3 86.3(6) 2_655 .
C2 C1 C4 N3 -96.6(5) . .
C3 C2 C7 N5 92.8(5) . .
C1 C2 C7 N5 -93.3(5) . .
C2 C3 C10 N8 -104.4(5) . .
C3 C3 C10 N8 72.9(7) 2_655 .
C18 C13 C14 C15 -0.2(8) . .
C19 C13 C14 C15 177.1(5) . .
C13 C14 C15 C16 0.2(8) . .
C13 C14 C15 C20 -178.3(5) . .
C14 C15 C16 C17 1.2(8) . .
C20 C15 C16 C17 179.7(5) . .
C15 C16 C17 C18 -2.6(8) . .
C15 C16 C17 C21 -178.6(5) . .
C14 C13 C18 C17 -1.2(8) . .
C19 C13 C18 C17 -178.5(5) . .
C16 C17 C18 C13 2.6(8) . .
C21 C17 C18 C13 178.5(5) . .
C18 C13 C19 O1 -177.8(5) . .
C14 C13 C19 O1 4.9(8) . .
C18 C13 C19 O2 2.4(8) . .
C14 C13 C19 O2 -174.8(5) . .
C16 C15 C20 O4 -5.1(8) . .
C14 C15 C20 O4 173.4(5) . .
C16 C15 C20 O3 175.2(5) . .
C14 C15 C20 O3 -6.3(8) . .
C18 C17 C21 O5 178.2(6) . .
C16 C17 C21 O5 -5.8(8) . .
C18 C17 C21 O6 -1.4(8) . .
C16 C17 C21 O6 174.6(5) . .
N3 C5 N1 C6 -1.5(6) . .
N3 C5 N1 Zn1 -172.8(4) . .
N2 C6 N1 C5 1.2(7) . .
N2 C6 N1 Zn1 173.4(4) . .
O2 Zn1 N1 C5 -173.3(5) . .
O1W Zn1 N1 C5 101.8(5) . .
N4 Zn1 N1 C5 -75.2(5) 4_676 .
O3 Zn1 N1 C5 16.9(5) 1_565 .
O4 Zn1 N1 C5 22.3(7) 1_565 .
C20 Zn1 N1 C5 19.2(6) 1_565 .
O2 Zn1 N1 C6 17.2(5) . .
O1W Zn1 N1 C6 -67.7(5) . .
N4 Zn1 N1 C6 115.3(5) 4_676 .
O3 Zn1 N1 C6 -152.6(5) 1_565 .
O4 Zn1 N1 C6 -147.2(4) 1_565 .
C20 Zn1 N1 C6 -150.3(4) 1_565 .
N1 C6 N2 N3 -0.5(7) . .
N1 C5 N3 N2 1.4(6) . .
N1 C5 N3 C4 177.3(5) . .
C6 N2 N3 C5 -0.5(6) . .
C6 N2 N3 C4 -177.1(5) . .
C1 C4 N3 C5 14.7(8) . .
C1 C4 N3 N2 -169.7(4) . .
N5 C8 N4 C9 2.2(6) . .
N5 C8 N4 Zn1 171.9(3) . 4_575
N6 C9 N4 C8 -0.7(6) . .
N6 C9 N4 Zn1 -168.2(4) . 4_575
N4 C8 N5 N6 -3.0(6) . .
N4 C8 N5 C7 -171.4(5) . .
C2 C7 N5 C8 -163.3(5) . .
C2 C7 N5 N6 29.7(7) . .
N4 C9 N6 N5 -0.9(6) . .
C8 N5 N6 C9 2.2(6) . .
C7 N5 N6 C9 171.3(5) . .
N9 C12 N7 C11 -0.1(8) . .
N8 C11 N7 C12 -0.1(7) . .
N7 C11 N8 N9 0.2(7) . .
N7 C11 N8 C10 -179.6(5) . .
C3 C10 N8 C11 44.9(8) . .
C3 C10 N8 N9 -134.9(5) . .
N7 C12 N9 N8 0.2(8) . .
C11 N8 N9 C12 -0.2(7) . .
C10 N8 N9 C12 179.6(5) . .
O1 C19 O2 Zn1 1.5(7) . .
C13 C19 O2 Zn1 -178.8(4) . .
N1 Zn1 O2 C19 6.6(4) . .
O1W Zn1 O2 C19 92.9(4) . .
N4 Zn1 O2 C19 -95.9(4) 4_676 .
O3 Zn1 O2 C19 169.0(3) 1_565 .
O4 Zn1 O2 C19 178.2(4) 1_565 .
C20 Zn1 O2 C19 174.5(4) 1_565 .
O4 C20 O3 Zn1 1.2(5) . 1_545
C15 C20 O3 Zn1 -179.1(4) . 1_545
O3 C20 O4 Zn1 -1.1(5) . 1_545
C15 C20 O4 Zn1 179.2(4) . 1_545
